data_7228747
loop_
_publ_author_name
'Putra, Okky Dwichandra'
'Umeda, Daiki'
'Nugraha, Yuda Prasetya'
'Furuishi, Takayuki'
'Fukuzawa, Kaori'
'Nagase, Hiromasa'
'Uekusa, Hidehiro'
'Yonemochi, Etsuo'

_publ_section_title
;
 Solubility improvement of epalrestat by layered structure formation via
 cocrystallization
;
_journal_name_full CrystEngComm
_journal_paper_doi 10.1039/C7CE00284J
_journal_year 2017
_chemical_formula_moiety 'C8 H10 N4 O2, C15 H13 N O3 S2'
_chemical_formula_sum 'C23 H23 N5 O5 S2'
_chemical_formula_weight 513.58
_chemical_name_systematic 2-[(5Z)-5-[(E)-2-methyl-3-phenylprop-2-enylidene]-4-oxo-2-sulfanylidene-1,3-thiazolidin-3-yl]
_space_group_crystal_system triclinic
_space_group_IT_number 2
_space_group_name_Hall '-P 1'
_space_group_name_H-M_alt 'P -1'
_symmetry_space_group_name_Hall '-P 1'
_symmetry_space_group_name_H-M 'P -1'
_atom_sites_solution_hydrogens mixed
_atom_sites_solution_primary dual
_atom_sites_solution_secondary difmap
_audit_creation_method SHELXL-2016/6
_audit_update_record
;
2017-02-09 deposited with the CCDC.
2017-03-30 downloaded from the CCDC.
;
_cell_angle_alpha 84.159(3)
_cell_angle_beta 88.907(2)
_cell_angle_gamma 62.877(3)
_cell_formula_units_Z 2
_cell_length_a 7.7900(4)
_cell_length_b 8.4073(4)
_cell_length_c 19.8594(10)
_cell_measurement_reflns_used 2592
_cell_measurement_temperature 173(2)
_cell_measurement_theta_max 66.94
_cell_measurement_theta_min 4.49
_cell_volume 1151.06(10)
_computing_cell_refinement 'PROCESS-AUTO (Rigaku, 1998)'
_computing_data_collection 'PROCESS-AUTO (Rigaku, 1998)'
_computing_data_reduction 'PROCESS-AUTO (Rigaku, 1998)'
_computing_molecular_graphics 'ORTEP-3 (Farrugia, 2008)'
_computing_publication_material 'SHELXL-2014/07 (Sheldrick, 2014)'
_computing_structure_refinement 'SHELXL-2016/6 (Sheldrick, 2016)'
_computing_structure_solution 'SHELXT 2014/5 (Sheldrick, 2014)'
_diffrn_ambient_temperature 173(2)
_diffrn_measured_fraction_theta_full 0.965
_diffrn_measured_fraction_theta_max 0.961
_diffrn_measurement_device_type 'RIGAKU R-AXIS RAPID-II IP Area Detector'
_diffrn_measurement_method '\w scans'
_diffrn_radiation_type CuK\a
_diffrn_radiation_wavelength 1.54186
_diffrn_reflns_av_R_equivalents 0.0552
_diffrn_reflns_av_unetI/netI 0.0565
_diffrn_reflns_Laue_measured_fraction_full 0.965
_diffrn_reflns_Laue_measured_fraction_max 0.961
_diffrn_reflns_limit_h_max 9
_diffrn_reflns_limit_h_min -9
_diffrn_reflns_limit_k_max 9
_diffrn_reflns_limit_k_min -9
_diffrn_reflns_limit_l_max 23
_diffrn_reflns_limit_l_min -23
_diffrn_reflns_number 13485
_diffrn_reflns_point_group_measured_fraction_full 0.965
_diffrn_reflns_point_group_measured_fraction_max 0.961
_diffrn_reflns_theta_full 67.686
_diffrn_reflns_theta_max 68.172
_diffrn_reflns_theta_min 4.478
_diffrn_source 'rotating anode X-ray tube'
_exptl_absorpt_coefficient_mu 2.503
_exptl_absorpt_correction_T_max 0.825
_exptl_absorpt_correction_T_min 0.685
_exptl_absorpt_correction_type multi-scan
_exptl_absorpt_process_details 'Absorption was corrected by ABSCOR'
_exptl_crystal_colour yellow
_exptl_crystal_density_diffrn 1.482
_exptl_crystal_description block
_exptl_crystal_F_000 536
_exptl_crystal_size_max 0.265
_exptl_crystal_size_mid 0.170
_exptl_crystal_size_min 0.080
_refine_diff_density_max 0.644
_refine_diff_density_min -0.484
_refine_diff_density_rms 0.084
_refine_ls_extinction_method none
_refine_ls_goodness_of_fit_ref 1.193
_refine_ls_hydrogen_treatment mixed
_refine_ls_matrix_type full
_refine_ls_number_parameters 375
_refine_ls_number_reflns 4042
_refine_ls_number_restraints 48
_refine_ls_restrained_S_all 1.226
_refine_ls_R_factor_all 0.0800
_refine_ls_R_factor_gt 0.0700
_refine_ls_shift/su_max 0.002
_refine_ls_shift/su_mean 0.000
_refine_ls_structure_factor_coef Fsqd
_refine_ls_weighting_details 'w=1/[\s^2^(Fo^2^)+(0.1342P)^2^] where P=(Fo^2^+2Fc^2^)/3'
_refine_ls_weighting_scheme calc
_refine_ls_wR_factor_gt 0.2072
_refine_ls_wR_factor_ref 0.2230
_reflns_Friedel_coverage 0.000
_reflns_number_gt 3130
_reflns_number_total 4042
_reflns_threshold_expression 'I > 2\s(I)'
_cod_data_source_file c7ce00284j2.cif
_cod_data_source_block shelx_a
_cod_database_code 7228747
_shelx_shelxl_version_number 2016/6
_shelx_space_group_comment
; 
The symmetry employed for this shelxl refinement is uniquely defined 
by the following loop, which should always be used as a source of 
symmetry information in preference to the above space-group names. 
They are only intended as comments. 
;
_shelx_estimated_absorpt_t_min 0.557
_shelx_estimated_absorpt_t_max 0.825

loop_
_space_group_symop_operation_xyz
'x, y, z'
'-x, -y, -z'

loop_
_atom_site_label
_atom_site_type_symbol
_atom_site_fract_x
_atom_site_fract_y
_atom_site_fract_z
_atom_site_U_iso_or_equiv
_atom_site_adp_type
_atom_site_occupancy
_atom_site_site_symmetry_order
_atom_site_calc_flag
_atom_site_refinement_flags_posn
_atom_site_refinement_flags_adp
_atom_site_refinement_flags_occupancy
_atom_site_disorder_assembly
_atom_site_disorder_group
N4A N 0.1500(11) -0.1298(7) 0.13735(19) 0.0438(19) Uani 0.515(5) 1 d D . P A 1
C20A C 0.1932(4) -0.0459(3) 0.08162(10) 0.0365(8) Uani 0.515(5) 1 d D . P A 1
C21A C 0.2332(5) -0.1658(3) 0.03300(11) 0.0391(8) Uani 0.515(5) 1 d D . P A 1
N5A N 0.221(2) -0.3129(9) 0.0566(3) 0.036(2) Uani 0.515(5) 1 d D U P A 1
C22A C 0.1679(10) -0.2846(7) 0.1197(2) 0.0472(19) Uani 0.515(5) 1 d D . P A 1
H22A H 0.144761 -0.367712 0.149766 0.057 Uiso 0.515(5) 1 calc R U P A 1
C19A C 0.1909(5) 0.1212(4) 0.06708(12) 0.0400(8) Uani 0.515(5) 1 d D . P A 1
O5A O 0.1420(9) 0.2387(7) 0.1059(3) 0.0394(16) Uani 0.515(5) 1 d D U P A 1
C23A C 0.0990(11) -0.0655(12) 0.2054(4) 0.054(2) Uani 0.515(5) 1 d D . P A 1
H23A H -0.019970 -0.070400 0.219428 0.082 Uiso 0.515(5) 1 calc R U P A 1
H23B H 0.079449 0.058548 0.203567 0.082 Uiso 0.515(5) 1 calc R U P A 1
H23C H 0.203861 -0.142410 0.238122 0.082 Uiso 0.515(5) 1 calc R U P A 1
N4B N 0.1550(11) -0.0513(8) 0.1490(2) 0.0437(19) Uani 0.485(5) 1 d D . P A 2
C20B C 0.1932(4) -0.0459(3) 0.08162(10) 0.0365(8) Uani 0.485(5) 1 d D . P A 2
C21B C 0.1909(5) 0.1212(4) 0.06708(12) 0.0400(8) Uani 0.485(5) 1 d D . P A 2
N5B N 0.1676(14) 0.2061(7) 0.1217(3) 0.052(3) Uani 0.485(5) 1 d D U P A 2
C22B C 0.1413(10) 0.0997(8) 0.1698(2) 0.046(2) Uani 0.485(5) 1 d D . P A 2
H22B H 0.114943 0.128180 0.215118 0.055 Uiso 0.485(5) 1 calc R U P A 2
C19B C 0.2332(5) -0.1658(3) 0.03300(11) 0.0391(8) Uani 0.485(5) 1 d D . P A 2
C23B C 0.1401(13) -0.1980(14) 0.1929(4) 0.053(2) Uani 0.485(5) 1 d . . P A 2
H23D H 0.123482 -0.168765 0.239837 0.080 Uiso 0.485(5) 1 calc R U P A 2
H23E H 0.258071 -0.310664 0.190028 0.080 Uiso 0.485(5) 1 calc R U P A 2
H23F H 0.028864 -0.211399 0.177682 0.080 Uiso 0.485(5) 1 calc R U P A 2
O5B O 0.230(2) -0.3124(10) 0.0421(5) 0.067(3) Uani 0.485(5) 1 d D . P A 2
S1 S -0.22802(13) 0.44748(12) 0.46755(4) 0.0438(3) Uani 1 1 d . . . . .
N1 N -0.2311(4) 0.4126(4) 0.34102(14) 0.0375(7) Uani 1 1 d . . . . .
O1 O 0.0332(3) 0.1400(3) 0.33047(12) 0.0460(6) Uani 1 1 d . . . . .
C1 C 0.6766(6) -0.3013(5) 0.74545(19) 0.0496(10) Uani 1 1 d . . . . .
H1 H 0.753406 -0.358196 0.785603 0.059 Uiso 1 1 calc R U . . .
S2 S -0.53189(13) 0.71760(13) 0.37059(5) 0.0474(3) Uani 1 1 d . . . . .
N2 N 0.2409(4) 0.1562(3) 0.00081(12) 0.0349(6) Uani 1 1 d D . . . .
O2 O -0.1534(3) 0.6471(3) 0.25053(12) 0.0480(6) Uani 1 1 d . . . . .
C2 C 0.7202(5) -0.3846(5) 0.68694(19) 0.0466(9) Uani 1 1 d . . . . .
H2 H 0.827184 -0.500381 0.686786 0.056 Uiso 1 1 calc R U . . .
C4 C 0.4515(5) -0.1339(5) 0.62705(17) 0.0383(8) Uani 1 1 d . . . . .
O4 O 0.3248(3) 0.0764(3) -0.10514(9) 0.0431(6) Uani 1 1 d D . . . .
C5 C 0.4078(5) -0.0483(5) 0.68710(19) 0.0477(9) Uani 1 1 d . . . . .
H5 H 0.301668 0.067859 0.687410 0.057 Uiso 1 1 calc R U . . .
C7 C 0.3488(5) -0.0554(5) 0.56132(19) 0.0405(8) Uani 1 1 d . . . . .
H7 H 0.419(5) -0.123(5) 0.5247(18) 0.045(10) Uiso 1 1 d . . . . .
C9 C 0.0382(5) 0.2047(5) 0.59401(18) 0.0502(9) Uani 1 1 d . . . . .
H9A H 0.067304 0.303935 0.600660 0.075 Uiso 1 1 calc R U . . .
H9B H 0.052057 0.132591 0.637428 0.075 Uiso 1 1 calc R U . . .
H9C H -0.094404 0.253287 0.576090 0.075 Uiso 1 1 calc R U . . .
C3 C 0.6104(5) -0.3017(5) 0.62875(18) 0.0416(9) Uani 1 1 d . . . . .
H3 H 0.644017 -0.360742 0.588665 0.050 Uiso 1 1 calc R U . . .
H3A H -0.343(9) 0.724(7) 0.147(3) 0.16(3) Uiso 1 1 d D . . . .
N3 N 0.2829(4) -0.1241(3) -0.03073(9) 0.0379(7) Uani 1 1 d D . . . .
O3 O -0.3708(4) 0.6569(4) 0.17592(14) 0.0527(7) Uani 1 1 d D . . . .
C6 C 0.5183(6) -0.1326(5) 0.74505(19) 0.0496(10) Uani 1 1 d . . . . .
H6 H 0.486373 -0.074927 0.785451 0.060 Uiso 1 1 calc R U . . .
C8 C 0.1773(5) 0.0874(5) 0.54416(17) 0.0402(8) Uani 1 1 d . . . . .
C10 C 0.1201(5) 0.1236(5) 0.47317(17) 0.0387(8) Uani 1 1 d . . . . .
H10 H 0.207866 0.038542 0.445436 0.046 Uiso 1 1 calc R U . . .
C11 C -0.0370(5) 0.2579(5) 0.43920(17) 0.0376(8) Uani 1 1 d . . . . .
C12 C -0.0652(5) 0.2558(5) 0.36560(17) 0.0368(8) Uani 1 1 d . . . . .
C13 C -0.3346(5) 0.5287(5) 0.38733(17) 0.0376(8) Uani 1 1 d . . . . .
C14 C -0.2934(5) 0.4448(5) 0.27028(17) 0.0440(9) Uani 1 1 d . . . . .
H14A H -0.431884 0.475340 0.267460 0.053 Uiso 1 1 calc R U . . .
H14B H -0.220225 0.333509 0.248229 0.053 Uiso 1 1 calc R U . . .
C15 C -0.2639(5) 0.5938(5) 0.23311(17) 0.0381(8) Uani 1 1 d . . . . .
C16 C 0.2855(4) 0.0347(4) -0.04798(10) 0.0345(8) Uani 1 1 d D . . . .
C17 C 0.2345(5) 0.3320(4) -0.01931(18) 0.0421(8) Uani 1 1 d . . . . .
H17A H 0.356142 0.314528 -0.040086 0.063 Uiso 1 1 calc R U . . .
H17B H 0.215874 0.396574 0.020742 0.063 Uiso 1 1 calc R U . . .
H17C H 0.127253 0.401994 -0.051992 0.063 Uiso 1 1 calc R U . . .
C18 C 0.3322(6) -0.2517(5) -0.08172(18) 0.0492(9) Uani 1 1 d . . . . .
H18A H 0.396431 -0.374784 -0.059413 0.074 Uiso 1 1 calc R U . . .
H18B H 0.419008 -0.232929 -0.114308 0.074 Uiso 1 1 calc R U . . .
H18C H 0.214222 -0.232609 -0.105500 0.074 Uiso 1 1 calc R U . . .

loop_
_atom_site_aniso_label
_atom_site_aniso_U_11
_atom_site_aniso_U_22
_atom_site_aniso_U_33
_atom_site_aniso_U_23
_atom_site_aniso_U_13
_atom_site_aniso_U_12
N4A 0.042(3) 0.044(5) 0.034(4) -0.008(3) 0.001(3) -0.009(4)
C20A 0.0375(17) 0.040(2) 0.0315(17) -0.0050(15) 0.0020(14) -0.0172(16)
C21A 0.0385(18) 0.037(2) 0.042(2) -0.0028(16) 0.0005(15) -0.0176(16)
N5A 0.036(2) 0.035(3) 0.037(3) -0.0002(10) 0.0027(10) -0.0176(14)
C22A 0.055(4) 0.037(5) 0.052(5) 0.003(4) 0.003(3) -0.025(4)
C19A 0.0390(18) 0.043(2) 0.0390(19) -0.0051(16) -0.0015(15) -0.0192(17)
O5A 0.047(2) 0.039(2) 0.030(2) -0.0090(15) 0.0000(16) -0.0175(16)
C23A 0.058(5) 0.058(6) 0.047(5) -0.008(4) 0.009(4) -0.026(5)
N4B 0.043(3) 0.061(6) 0.022(3) -0.002(3) 0.002(3) -0.019(4)
C20B 0.0375(17) 0.040(2) 0.0315(17) -0.0050(15) 0.0020(14) -0.0172(16)
C21B 0.0390(18) 0.043(2) 0.0390(19) -0.0051(16) -0.0015(15) -0.0192(17)
N5B 0.053(3) 0.053(3) 0.050(3) -0.0084(11) 0.0000(10) -0.0234(16)
C22B 0.057(5) 0.059(6) 0.037(4) -0.009(4) 0.007(3) -0.038(4)
C19B 0.0385(18) 0.037(2) 0.042(2) -0.0028(16) 0.0005(15) -0.0176(16)
C23B 0.058(5) 0.056(6) 0.048(5) 0.008(4) -0.006(4) -0.032(5)
O5B 0.090(6) 0.059(5) 0.058(5) -0.003(4) -0.004(5) -0.040(4)
S1 0.0533(6) 0.0383(6) 0.0370(5) -0.0101(4) 0.0103(4) -0.0176(5)
N1 0.0438(16) 0.0358(18) 0.0349(15) -0.0074(13) 0.0063(12) -0.0193(14)
O1 0.0510(14) 0.0442(16) 0.0427(14) -0.0153(12) 0.0119(11) -0.0199(13)
C1 0.060(2) 0.047(3) 0.045(2) -0.0048(18) 0.0007(18) -0.027(2)
S2 0.0457(6) 0.0412(6) 0.0517(6) -0.0100(5) 0.0079(4) -0.0159(5)
N2 0.0374(14) 0.0279(16) 0.0392(16) -0.0050(12) 0.0035(12) -0.0145(12)
O2 0.0478(14) 0.0504(17) 0.0513(16) -0.0061(13) 0.0002(11) -0.0269(13)
C2 0.043(2) 0.045(2) 0.051(2) -0.0135(19) 0.0052(17) -0.0184(18)
C4 0.0421(18) 0.040(2) 0.0409(19) -0.0108(16) 0.0107(15) -0.0249(17)
O4 0.0538(15) 0.0401(15) 0.0317(13) -0.0033(11) 0.0075(11) -0.0186(13)
C5 0.053(2) 0.038(2) 0.052(2) -0.0147(18) 0.0094(17) -0.0181(18)
C7 0.0441(19) 0.042(2) 0.043(2) -0.0152(16) 0.0130(16) -0.0250(18)
C9 0.045(2) 0.052(3) 0.044(2) -0.0099(18) 0.0105(16) -0.0123(19)
C3 0.0390(18) 0.045(2) 0.045(2) -0.0169(17) 0.0116(15) -0.0207(17)
N3 0.0409(15) 0.0357(18) 0.0385(16) -0.0126(13) 0.0045(12) -0.0173(14)
O3 0.0590(16) 0.065(2) 0.0425(15) 0.0046(14) -0.0066(12) -0.0369(16)
C6 0.060(2) 0.050(3) 0.041(2) -0.0128(18) 0.0088(17) -0.026(2)
C8 0.0436(19) 0.047(2) 0.0384(19) -0.0123(17) 0.0118(15) -0.0269(18)
C10 0.0430(18) 0.041(2) 0.0404(19) -0.0132(16) 0.0123(15) -0.0248(17)
C11 0.0481(19) 0.036(2) 0.0340(18) -0.0071(15) 0.0088(15) -0.0229(17)
C12 0.0400(17) 0.038(2) 0.0383(19) -0.0120(16) 0.0083(14) -0.0216(16)
C13 0.0449(19) 0.032(2) 0.0413(19) -0.0093(15) 0.0098(15) -0.0219(17)
C14 0.052(2) 0.047(2) 0.040(2) -0.0128(17) 0.0044(16) -0.0278(19)
C15 0.0392(17) 0.036(2) 0.0393(19) -0.0097(15) 0.0063(14) -0.0160(16)
C16 0.0319(16) 0.032(2) 0.0363(18) -0.0081(15) 0.0010(13) -0.0109(15)
C17 0.0439(19) 0.033(2) 0.049(2) -0.0085(16) 0.0061(16) -0.0172(16)
C18 0.057(2) 0.045(2) 0.048(2) -0.0218(18) 0.0093(17) -0.0218(19)

loop_
_atom_type_symbol
_atom_type_description
_atom_type_scat_dispersion_real
_atom_type_scat_dispersion_imag
_atom_type_scat_source
C C 0.0181 0.0091 'International Tables Vol C Tables 4.2.6.8 and 6.1.1.4'
H H 0.0000 0.0000 'International Tables Vol C Tables 4.2.6.8 and 6.1.1.4'
N N 0.0311 0.0180 'International Tables Vol C Tables 4.2.6.8 and 6.1.1.4'
O O 0.0492 0.0322 'International Tables Vol C Tables 4.2.6.8 and 6.1.1.4'
S S 0.3331 0.5567 'International Tables Vol C Tables 4.2.6.8 and 6.1.1.4'

loop_
_geom_angle_atom_site_label_1
_geom_angle_atom_site_label_2
_geom_angle_atom_site_label_3
_geom_angle
C22A N4A C20A 106.7(2)
C22A N4A C23A 125.8(5)
C20A N4A C23A 127.5(4)
N4A C20A C21A 103.32(15)
N4A C20A C19A 134.14(18)
C21A C20A C19A 122.40(18)
N5A C21A N3 127.9(2)
N5A C21A C20A 112.66(16)
N3 C21A C20A 119.47(15)
C22A N5A C21A 103.3(2)
N5A C22A N4A 114.0(3)
N5A C22A H22A 123.0
N4A C22A H22A 123.0
O5A C19A C20A 125.6(4)
O5A C19A N2 119.1(4)
C20A C19A N2 115.1(2)
N4A C23A H23A 109.5
N4A C23A H23B 109.5
H23A C23A H23B 109.5
N4A C23A H23C 109.5
H23A C23A H23C 109.5
H23B C23A H23C 109.5
C22B N4B C20B 106.6(2)
C22B N4B C23B 125.4(5)
C20B N4B C23B 127.9(5)
N4B C20B C19B 134.19(19)
N4B C20B C21B 103.38(17)
C19B C20B C21B 122.40(18)
N5B C21B C20B 112.4(2)
N5B C21B N2 131.7(3)
C20B C21B N2 115.1(2)
C22B N5B C21B 103.4(3)
N5B C22B N4B 114.0(3)
N5B C22B H22B 123.0
N4B C22B H22B 123.0
O5B C19B N3 115.2(6)
O5B C19B C20B 125.3(5)
N3 C19B C20B 119.47(15)
N4B C23B H23D 109.5
N4B C23B H23E 109.5
H23D C23B H23E 109.5
N4B C23B H23F 109.5
H23D C23B H23F 109.5
H23E C23B H23F 109.5
C13 S1 C11 93.35(16)
C13 N1 C12 117.0(3)
C13 N1 C14 121.8(3)
C12 N1 C14 121.1(3)
C2 C1 C6 119.1(4)
C2 C1 H1 120.5
C6 C1 H1 120.5
C16 N2 C19A 122.8(2)
C16 N2 C21B 122.8(2)
C16 N2 C17 118.6(2)
C19A N2 C17 118.5(2)
C21B N2 C17 118.5(2)
C3 C2 C1 120.5(4)
C3 C2 H2 119.8
C1 C2 H2 119.8
C3 C4 C5 117.8(4)
C3 C4 C7 116.8(3)
C5 C4 C7 125.3(3)
C6 C5 C4 120.1(4)
C6 C5 H5 119.9
C4 C5 H5 119.9
C8 C7 C4 131.9(3)
C8 C7 H7 116(2)
C4 C7 H7 112(2)
C8 C9 H9A 109.5
C8 C9 H9B 109.5
H9A C9 H9B 109.5
C8 C9 H9C 109.5
H9A C9 H9C 109.5
H9B C9 H9C 109.5
C2 C3 C4 121.6(3)
C2 C3 H3 119.2
C4 C3 H3 119.2
C16 N3 C21A 121.07(18)
C16 N3 C19B 121.07(18)
C16 N3 C18 118.8(2)
C21A N3 C18 120.1(2)
C19B N3 C18 120.1(2)
C15 O3 H3A 117(5)
C5 C6 C1 120.9(4)
C5 C6 H6 119.5
C1 C6 H6 119.5
C7 C8 C10 116.5(3)
C7 C8 C9 124.8(3)
C10 C8 C9 118.7(3)
C11 C10 C8 131.3(3)
C11 C10 H10 114.3
C8 C10 H10 114.3
C10 C11 C12 119.8(3)
C10 C11 S1 130.6(3)
C12 C11 S1 109.6(3)
O1 C12 N1 123.3(3)
O1 C12 C11 127.3(3)
N1 C12 C11 109.4(3)
N1 C13 S2 125.6(3)
N1 C13 S1 110.5(3)
S2 C13 S1 123.8(2)
N1 C14 C15 112.1(3)
N1 C14 H14A 109.2
C15 C14 H14A 109.2
N1 C14 H14B 109.2
C15 C14 H14B 109.2
H14A C14 H14B 107.9
O2 C15 O3 123.7(3)
O2 C15 C14 125.3(3)
O3 C15 C14 111.0(3)
O4 C16 N3 122.1(3)
O4 C16 N2 118.9(2)
N3 C16 N2 119.02(16)
N2 C17 H17A 109.5
N2 C17 H17B 109.5
H17A C17 H17B 109.5
N2 C17 H17C 109.5
H17A C17 H17C 109.5
H17B C17 H17C 109.5
N3 C18 H18A 109.5
N3 C18 H18B 109.5
H18A C18 H18B 109.5
N3 C18 H18C 109.5
H18A C18 H18C 109.5
H18B C18 H18C 109.5

loop_
_geom_bond_atom_site_label_1
_geom_bond_atom_site_label_2
_geom_bond_distance
N4A C22A 1.328(4)
N4A C20A 1.370(3)
N4A C23A 1.486(8)
C20A C21A 1.395(2)
C20A C19A 1.397(2)
C21A N5A 1.323(3)
C21A N3 1.3744(16)
N5A C22A 1.322(4)
C22A H22A 0.9500
C19A O5A 1.2320(10)
C19A N2 1.406(3)
C23A H23A 0.9800
C23A H23B 0.9800
C23A H23C 0.9800
N4B C22B 1.332(5)
N4B C20B 1.367(4)
N4B C23B 1.483(9)
C20B C19B 1.395(2)
C20B C21B 1.397(2)
C21B N5B 1.323(4)
C21B N2 1.406(3)
N5B C22B 1.319(5)
C22B H22B 0.9500
C19B O5B 1.241(2)
C19B N3 1.3744(16)
C23B H23D 0.9800
C23B H23E 0.9800
C23B H23F 0.9800
S1 C13 1.734(4)
S1 C11 1.749(4)
N1 C13 1.373(4)
N1 C12 1.409(4)
N1 C14 1.453(4)
O1 C12 1.208(4)
C1 C2 1.375(5)
C1 C6 1.391(5)
C1 H1 0.9500
S2 C13 1.638(4)
N2 C16 1.402(3)
N2 C17 1.470(4)
O2 C15 1.206(4)
C2 C3 1.372(5)
C2 H2 0.9500
C4 C3 1.387(5)
C4 C5 1.411(5)
C4 C7 1.470(5)
O4 C16 1.2283(10)
C5 C6 1.372(5)
C5 H5 0.9500
C7 C8 1.347(5)
C7 H7 0.97(4)
C9 C8 1.520(5)
C9 H9A 0.9800
C9 H9B 0.9800
C9 H9C 0.9800
C3 H3 0.9500
N3 C16 1.354(3)
N3 C18 1.468(4)
O3 C15 1.332(4)
O3 H3A 0.86(2)
C6 H6 0.9500
C8 C10 1.446(5)
C10 C11 1.358(5)
C10 H10 0.9500
C11 C12 1.485(4)
C14 C15 1.495(5)
C14 H14A 0.9900
C14 H14B 0.9900
C17 H17A 0.9800
C17 H17B 0.9800
C17 H17C 0.9800
C18 H18A 0.9800
C18 H18B 0.9800
C18 H18C 0.9800

loop_
_geom_hbond_atom_site_label_D
_geom_hbond_atom_site_label_H
_geom_hbond_atom_site_label_A
_geom_hbond_distance_DH
_geom_hbond_distance_HA
_geom_hbond_distance_DA
_geom_hbond_angle_DHA
_geom_hbond_site_symmetry_A
C23A H23B O5A 0.98 2.52 3.207(11) 127.4 .
O3 H3A O4 0.86(2) 1.86(3) 2.684(3) 161(6) 2_565
C17 H17B O5A 0.98 2.27 2.715(7) 106.3 .
C17 H17B N5B 0.98 2.57 3.013(6) 107.6 .
C2 H2 O2 0.95 2.55 3.258(4) 131.9 2_656
C5 H5 O2 0.95 2.57 3.391(4) 144.5 2_566
C9 H9C S1 0.98 2.49 3.173(4) 126.3 .
C10 H10 O1 0.95 2.54 2.901(4) 102.7 .
C14 H14B O1 0.99 2.42 2.831(5) 104.1 .
C18 H18B O4 0.98 2.38 2.724(4) 99.6 .

loop_
_geom_torsion_atom_site_label_1
_geom_torsion_atom_site_label_2
_geom_torsion_atom_site_label_3
_geom_torsion_atom_site_label_4
_geom_torsion
C22A N4A C20A C21A 0.6(7)
C23A N4A C20A C21A 178.8(7)
C22A N4A C20A C19A 176.1(4)
C23A N4A C20A C19A -5.7(11)
N4A C20A C21A N5A -1.4(8)
C19A C20A C21A N5A -177.6(7)
N4A C20A C21A N3 179.9(4)
C19A C20A C21A N3 3.7(5)
N3 C21A N5A C22A -179.8(5)
C20A C21A N5A C22A 1.6(11)
C21A N5A C22A N4A -1.2(12)
C20A N4A C22A N5A 0.4(10)
C23A N4A C22A N5A -177.9(9)
N4A C20A C19A O5A -0.9(8)
C21A C20A C19A O5A 173.9(5)
N4A C20A C19A N2 -177.8(5)
C21A C20A C19A N2 -2.9(4)
C22B N4B C20B C19B 175.7(5)
C23B N4B C20B C19B -1.6(11)
C22B N4B C20B C21B -2.4(7)
C23B N4B C20B C21B -179.7(7)
N4B C20B C21B N5B 4.3(7)
C19B C20B C21B N5B -174.1(5)
N4B C20B C21B N2 175.5(4)
C19B C20B C21B N2 -2.9(4)
C20B C21B N5B C22B -4.4(9)
N2 C21B N5B C22B -173.6(5)
C21B N5B C22B N4B 2.8(10)
C20B N4B C22B N5B -0.1(10)
C23B N4B C22B N5B 177.3(8)
N4B C20B C19B O5B 5.3(12)
C21B C20B C19B O5B -176.8(9)
N4B C20B C19B N3 -174.2(5)
C21B C20B C19B N3 3.7(5)
O5A C19A N2 C16 -175.6(4)
C20A C19A N2 C16 1.5(4)
O5A C19A N2 C17 0.6(6)
C20A C19A N2 C17 177.6(3)
N5B C21B N2 C16 170.5(7)
C20B C21B N2 C16 1.5(4)
N5B C21B N2 C17 -13.3(8)
C20B C21B N2 C17 177.6(3)
C6 C1 C2 C3 0.6(5)
C3 C4 C5 C6 -1.4(5)
C7 C4 C5 C6 -177.7(3)
C3 C4 C7 C8 168.3(3)
C5 C4 C7 C8 -15.4(6)
C1 C2 C3 C4 -0.9(5)
C5 C4 C3 C2 1.3(5)
C7 C4 C3 C2 177.9(3)
N5A C21A N3 C16 178.6(8)
C20A C21A N3 C16 -2.9(5)
N5A C21A N3 C18 -0.7(9)
C20A C21A N3 C18 177.8(3)
O5B C19B N3 C16 177.6(8)
C20B C19B N3 C16 -2.9(5)
O5B C19B N3 C18 -1.7(9)
C20B C19B N3 C18 177.8(3)
C4 C5 C6 C1 1.2(6)
C2 C1 C6 C5 -0.8(6)
C4 C7 C8 C10 -179.0(3)
C4 C7 C8 C9 -2.2(6)
C7 C8 C10 C11 -177.2(3)
C9 C8 C10 C11 5.8(5)
C8 C10 C11 C12 -176.3(3)
C8 C10 C11 S1 3.5(5)
C13 S1 C11 C10 177.3(3)
C13 S1 C11 C12 -2.9(2)
C13 N1 C12 O1 176.9(3)
C14 N1 C12 O1 -0.5(5)
C13 N1 C12 C11 -2.3(4)
C14 N1 C12 C11 -179.7(3)
C10 C11 C12 O1 4.0(5)
S1 C11 C12 O1 -175.8(3)
C10 C11 C12 N1 -176.8(3)
S1 C11 C12 N1 3.4(3)
C12 N1 C13 S2 -179.6(2)
C14 N1 C13 S2 -2.3(4)
C12 N1 C13 S1 0.1(3)
C14 N1 C13 S1 177.5(2)
C11 S1 C13 N1 1.7(2)
C11 S1 C13 S2 -178.5(2)
C13 N1 C14 C15 73.2(4)
C12 N1 C14 C15 -109.6(3)
N1 C14 C15 O2 21.1(5)
N1 C14 C15 O3 -161.5(3)
C21A N3 C16 O4 -178.2(3)
C19B N3 C16 O4 -178.2(3)
C18 N3 C16 O4 1.1(5)
C21A N3 C16 N2 1.5(4)
C19B N3 C16 N2 1.5(4)
C18 N3 C16 N2 -179.2(3)
C19A N2 C16 O4 178.9(3)
C21B N2 C16 O4 178.9(3)
C17 N2 C16 O4 2.7(4)
C19A N2 C16 N3 -0.8(5)
C21B N2 C16 N3 -0.8(5)
C17 N2 C16 N3 -177.0(3)
